data_7015758
loop_
_publ_author_name
'Safin, Damir A.'
'Babashkina, Maria G.'
'Bolte, Michael'
'Hahn, F. Ekkehardt'

_publ_section_title
;
 Highly efficient [Ni{iPrHNC(S)NP(S)(OiPr)2-1,3-N,S'}2]/PR3 (R3 = Me3,
 Me2Ph) complexes for the generation of Ni(0) for catalysis.
;
_journal_issue 18
_journal_name_full 'Dalton transactions (Cambridge, England : 2003)'
_journal_page_first 4806
_journal_page_last 4809
_journal_paper_doi 10.1039/c1dt10056d
_journal_volume 40
_journal_year 2011
_chemical_formula_moiety 'C22 H48 N4 Ni O4 P2 S4'
_chemical_formula_sum 'C22 H48 N4 Ni O4 P2 S4'
_chemical_formula_weight 681.53
_chemical_name_systematic
;
?
;
_space_group_IT_number 2
_symmetry_cell_setting triclinic
_symmetry_space_group_name_Hall '-P 1'
_symmetry_space_group_name_H-M 'P -1'
_atom_sites_solution_hydrogens geom
_atom_sites_solution_primary direct
_atom_sites_solution_secondary difmap
_audit_creation_method SHELXL-97
_cell_angle_alpha 91.109(2)
_cell_angle_beta 90.152(2)
_cell_angle_gamma 97.145(3)
_cell_formula_units_Z 1
_cell_length_a 9.0381(6)
_cell_length_b 9.5374(6)
_cell_length_c 9.7949(6)
_cell_measurement_reflns_used 5000
_cell_measurement_temperature 173(2)
_cell_measurement_theta_max 25
_cell_measurement_theta_min 5
_cell_volume 837.60(9)
_computing_cell_refinement 'SMART (Siemens, 1995)'
_computing_data_collection 'SMART (Siemens, 1995)'
_computing_data_reduction 'SAINT (Siemens, 1995)'
_computing_molecular_graphics 'XP (Sheldrick, 2008)'
_computing_publication_material SHELXL97
_computing_structure_refinement 'SHELXL97 (Sheldrick, 2008) '
_computing_structure_solution 'SHELXS97 (Sheldrick, 2008) '
_diffrn_ambient_temperature 173(2)
_diffrn_measured_fraction_theta_full 0.997
_diffrn_measured_fraction_theta_max 0.993
_diffrn_measurement_device_type 'Siemens CCD three-circle diffractometer'
_diffrn_measurement_method \w
_diffrn_radiation_monochromator graphite
_diffrn_radiation_source 'fine-focus sealed tube'
_diffrn_radiation_type MoK\a
_diffrn_radiation_wavelength 0.71073
_diffrn_reflns_av_R_equivalents 0.0181
_diffrn_reflns_av_sigmaI/netI 0.0146
_diffrn_reflns_limit_h_max 13
_diffrn_reflns_limit_h_min -13
_diffrn_reflns_limit_k_max 14
_diffrn_reflns_limit_k_min -14
_diffrn_reflns_limit_l_max 13
_diffrn_reflns_limit_l_min -14
_diffrn_reflns_number 27312
_diffrn_reflns_theta_full 25.00
_diffrn_reflns_theta_max 32.56
_diffrn_reflns_theta_min 2.93
_diffrn_standards_number 0
_exptl_absorpt_coefficient_mu 0.956
_exptl_absorpt_correction_T_max 0.8778
_exptl_absorpt_correction_T_min 0.7068
_exptl_absorpt_correction_type multi-scan
_exptl_absorpt_process_details 'SADABS (Sheldrick, 1996)'
_exptl_crystal_colour colourless
_exptl_crystal_density_diffrn 1.351
_exptl_crystal_density_method 'not measured'
_exptl_crystal_description block
_exptl_crystal_F_000 362
_exptl_crystal_size_max 0.39
_exptl_crystal_size_mid 0.24
_exptl_crystal_size_min 0.14
_refine_diff_density_max 0.381
_refine_diff_density_min -0.287
_refine_diff_density_rms 0.044
_refine_ls_extinction_coef 0.0066(10)
_refine_ls_extinction_expression Fc^*^=kFc[1+0.001xFc^2^\l^3^/sin(2\q)]^-1/4^
_refine_ls_extinction_method SHELXL
_refine_ls_goodness_of_fit_ref 1.032
_refine_ls_hydrogen_treatment constr
_refine_ls_matrix_type full
_refine_ls_number_parameters 170
_refine_ls_number_reflns 6045
_refine_ls_number_restraints 0
_refine_ls_restrained_S_all 1.032
_refine_ls_R_factor_all 0.0226
_refine_ls_R_factor_gt 0.0197
_refine_ls_shift/su_max 0.001
_refine_ls_shift/su_mean 0.000
_refine_ls_structure_factor_coef Fsqd
_refine_ls_weighting_details 'calc w=1/[\s^2^(Fo^2^)+(0.0290P)^2^+0.1638P] where P=(Fo^2^+2Fc^2^)/3'
_refine_ls_weighting_scheme calc
_refine_ls_wR_factor_gt 0.0541
_refine_ls_wR_factor_ref 0.0557
_reflns_number_gt 5567
_reflns_number_total 6045
_reflns_threshold_expression I>2\s(I)
_cod_data_source_file c1dt10056d.txt
_cod_data_source_block safin67b
_cod_depositor_comments
;
The following automatic conversions were performed:
'_symmetry_cell_setting' value 'Triclinic' changed to 'triclinic'
according to '/home/saulius/struct/CIF-dictionaries/cif_core.dic'
dictionary named 'cif_core.dic' version 2.4.1 from 2010-06-29.

Automatic conversion script
Id: cif_fix_enum 1555 2011-01-17 13:19:09Z saulius 
;
_cod_original_sg_symbol_H-M P-1
_cod_database_code 7015758

loop_
_symmetry_equiv_pos_as_xyz
'x, y, z'
'-x, -y, -z'

loop_
_atom_site_label
_atom_site_type_symbol
_atom_site_fract_x
_atom_site_fract_y
_atom_site_fract_z
_atom_site_U_iso_or_equiv
_atom_site_adp_type
_atom_site_occupancy
_atom_site_symmetry_multiplicity
_atom_site_calc_flag
_atom_site_refinement_flags
_atom_site_disorder_assembly
_atom_site_disorder_group
Ni1 Ni 0.5000 0.5000 1.0000 0.01577(4) Uani 1 2 d S . .
P1 P 0.73731(2) 0.53303(2) 0.750237(19) 0.01696(4) Uani 1 1 d . . .
S1 S 0.54405(2) 0.60232(2) 0.799682(19) 0.01924(4) Uani 1 1 d . . .
S2 S 0.55830(3) 0.28804(2) 0.94515(2) 0.02379(5) Uani 1 1 d . . .
N1 N 0.73041(8) 0.36807(7) 0.72064(7) 0.02123(13) Uani 1 1 d . . .
N2 N 0.64467(8) 0.13560(7) 0.74019(7) 0.02171(13) Uani 1 1 d . . .
O1 O 0.86442(7) 0.57760(6) 0.85727(6) 0.02305(12) Uani 1 1 d . . .
O2 O 0.79782(7) 0.61076(6) 0.61757(6) 0.02073(11) Uani 1 1 d . . .
C1 C 0.65195(9) 0.26817(8) 0.79123(8) 0.01834(13) Uani 1 1 d . . .
C2 C 0.89871(11) 0.72206(10) 0.91168(10) 0.02824(17) Uani 1 1 d . . .
H2 H 0.8203 0.7802 0.8815 0.034 Uiso 1 1 calc R . .
C3 C 1.04731(16) 0.78180(15) 0.85492(17) 0.0548(3) Uani 1 1 d . . .
H3A H 1.0404 0.7852 0.7552 0.082 Uiso 1 1 calc R . .
H3B H 1.1229 0.7216 0.8803 0.082 Uiso 1 1 calc R . .
H3C H 1.0754 0.8775 0.8923 0.082 Uiso 1 1 calc R . .
C4 C 0.89674(17) 0.71213(16) 1.06477(12) 0.0501(3) Uani 1 1 d . . .
H4A H 0.7970 0.6727 1.0945 0.075 Uiso 1 1 calc R . .
H4B H 0.9223 0.8066 1.1058 0.075 Uiso 1 1 calc R . .
H4C H 0.9697 0.6507 1.0938 0.075 Uiso 1 1 calc R . .
C5 C 0.72294(9) 0.57635(9) 0.48544(8) 0.02165(14) Uani 1 1 d . . .
H5 H 0.6317 0.5075 0.4998 0.026 Uiso 1 1 calc R . .
C6 C 0.67760(13) 0.71115(11) 0.43045(11) 0.0354(2) Uani 1 1 d . . .
H6A H 0.6089 0.7494 0.4944 0.053 Uiso 1 1 calc R . .
H6B H 0.6280 0.6916 0.3418 0.053 Uiso 1 1 calc R . .
H6C H 0.7664 0.7802 0.4193 0.053 Uiso 1 1 calc R . .
C7 C 0.82958(12) 0.50885(12) 0.39452(10) 0.0334(2) Uani 1 1 d . . .
H7A H 0.8547 0.4223 0.4364 0.050 Uiso 1 1 calc R . .
H7B H 0.9206 0.5748 0.3828 0.050 Uiso 1 1 calc R . .
H7C H 0.7827 0.4856 0.3053 0.050 Uiso 1 1 calc R . .
C8 C 0.70724(12) 0.11088(10) 0.60573(9) 0.02925(18) Uani 1 1 d . . .
H8A H 0.6955 0.1924 0.5473 0.035 Uiso 1 1 calc R . .
H8B H 0.6502 0.0260 0.5629 0.035 Uiso 1 1 calc R . .
C9 C 0.86952(16) 0.09026(17) 0.61132(16) 0.0557(4) Uani 1 1 d . . .
H9A H 0.9055 0.0748 0.5186 0.084 Uiso 1 1 calc R . .
H9B H 0.8816 0.0079 0.6667 0.084 Uiso 1 1 calc R . .
H9C H 0.9271 0.1746 0.6523 0.084 Uiso 1 1 calc R . .
C10 C 0.57284(11) 0.01062(8) 0.80967(9) 0.02414(16) Uani 1 1 d . . .
H10A H 0.5841 0.0262 0.9096 0.029 Uiso 1 1 calc R . .
H10B H 0.6244 -0.0717 0.7841 0.029 Uiso 1 1 calc R . .
C11 C 0.40894(12) -0.02298(11) 0.77509(11) 0.0356(2) Uani 1 1 d . . .
H11A H 0.3669 -0.1073 0.8240 0.053 Uiso 1 1 calc R . .
H11B H 0.3970 -0.0405 0.6765 0.053 Uiso 1 1 calc R . .
H11C H 0.3567 0.0571 0.8023 0.053 Uiso 1 1 calc R . .

loop_
_atom_site_aniso_label
_atom_site_aniso_U_11
_atom_site_aniso_U_22
_atom_site_aniso_U_33
_atom_site_aniso_U_23
_atom_site_aniso_U_13
_atom_site_aniso_U_12
Ni1 0.01853(7) 0.01403(6) 0.01510(6) -0.00028(4) 0.00347(4) 0.00337(5)
P1 0.01866(9) 0.01556(9) 0.01656(8) -0.00017(6) 0.00234(6) 0.00179(7)
S1 0.02201(9) 0.01887(9) 0.01776(8) 0.00187(6) 0.00412(6) 0.00593(7)
S2 0.03736(12) 0.01569(8) 0.01940(9) 0.00126(6) 0.01022(8) 0.00717(8)
N1 0.0242(3) 0.0164(3) 0.0231(3) -0.0016(2) 0.0068(2) 0.0027(2)
N2 0.0295(3) 0.0160(3) 0.0199(3) -0.0021(2) 0.0059(2) 0.0041(2)
O1 0.0247(3) 0.0209(3) 0.0235(3) -0.0008(2) -0.0041(2) 0.0030(2)
O2 0.0217(3) 0.0219(3) 0.0176(2) 0.00139(19) 0.0026(2) -0.0016(2)
C1 0.0212(3) 0.0167(3) 0.0178(3) -0.0012(2) 0.0019(2) 0.0051(3)
C2 0.0292(4) 0.0237(4) 0.0311(4) -0.0050(3) -0.0074(3) 0.0015(3)
C3 0.0455(7) 0.0426(7) 0.0705(9) -0.0035(6) 0.0044(6) -0.0166(5)
C4 0.0583(8) 0.0611(8) 0.0301(5) -0.0155(5) -0.0085(5) 0.0075(6)
C5 0.0209(3) 0.0249(4) 0.0190(3) 0.0014(3) 0.0001(3) 0.0022(3)
C6 0.0397(5) 0.0323(5) 0.0360(5) 0.0071(4) -0.0064(4) 0.0101(4)
C7 0.0327(5) 0.0465(6) 0.0224(4) -0.0044(4) 0.0025(3) 0.0115(4)
C8 0.0425(5) 0.0221(4) 0.0230(4) -0.0061(3) 0.0099(3) 0.0044(4)
C9 0.0494(7) 0.0605(8) 0.0609(8) -0.0068(6) 0.0237(6) 0.0227(6)
C10 0.0336(4) 0.0154(3) 0.0238(4) 0.0017(3) 0.0028(3) 0.0042(3)
C11 0.0378(5) 0.0305(5) 0.0364(5) 0.0076(4) -0.0035(4) -0.0052(4)

loop_
_atom_type_symbol
_atom_type_description
_atom_type_scat_dispersion_real
_atom_type_scat_dispersion_imag
_atom_type_scat_source
C C 0.0033 0.0016 'International Tables Vol C Tables 4.2.6.8 and 6.1.1.4'
H H 0.0000 0.0000 'International Tables Vol C Tables 4.2.6.8 and 6.1.1.4'
N N 0.0061 0.0033 'International Tables Vol C Tables 4.2.6.8 and 6.1.1.4'
Ni Ni 0.3393 1.1124 'International Tables Vol C Tables 4.2.6.8 and 6.1.1.4'
O O 0.0106 0.0060 'International Tables Vol C Tables 4.2.6.8 and 6.1.1.4'
P P 0.1023 0.0942 'International Tables Vol C Tables 4.2.6.8 and 6.1.1.4'
S S 0.1246 0.1234 'International Tables Vol C Tables 4.2.6.8 and 6.1.1.4'

loop_
_geom_angle_atom_site_label_1
_geom_angle_atom_site_label_2
_geom_angle_atom_site_label_3
_geom_angle
_geom_angle_site_symmetry_1
_geom_angle_site_symmetry_3
_geom_angle_publ_flag
S2 Ni1 S2 180.0 2_667 . ?
S2 Ni1 S1 98.621(8) 2_667 2_667 ?
S2 Ni1 S1 81.379(8) . 2_667 ?
S2 Ni1 S1 81.378(8) 2_667 . ?
S2 Ni1 S1 98.622(8) . . ?
S1 Ni1 S1 179.999(10) 2_667 . ?
O1 P1 O2 103.02(3) . . ?
O1 P1 N1 108.30(4) . . ?
O2 P1 N1 107.37(4) . . ?
O1 P1 S1 113.19(3) . . ?
O2 P1 S1 108.05(3) . . ?
N1 P1 S1 115.97(3) . . ?
P1 S1 Ni1 100.563(10) . . ?
C1 S2 Ni1 117.88(3) . . ?
C1 N1 P1 125.25(6) . . ?
C1 N2 C8 119.67(7) . . ?
C1 N2 C10 124.02(7) . . ?
C8 N2 C10 116.29(7) . . ?
C2 O1 P1 123.10(5) . . ?
C5 O2 P1 120.15(5) . . ?
N1 C1 N2 116.50(7) . . ?
N1 C1 S2 127.49(6) . . ?
N2 C1 S2 116.01(6) . . ?
O1 C2 C4 106.62(9) . . ?
O1 C2 C3 107.45(9) . . ?
C4 C2 C3 113.91(10) . . ?
O1 C2 H2 109.6 . . ?
C4 C2 H2 109.6 . . ?
C3 C2 H2 109.6 . . ?
C2 C3 H3A 109.5 . . ?
C2 C3 H3B 109.5 . . ?
H3A C3 H3B 109.5 . . ?
C2 C3 H3C 109.5 . . ?
H3A C3 H3C 109.5 . . ?
H3B C3 H3C 109.5 . . ?
C2 C4 H4A 109.5 . . ?
C2 C4 H4B 109.5 . . ?
H4A C4 H4B 109.5 . . ?
C2 C4 H4C 109.5 . . ?
H4A C4 H4C 109.5 . . ?
H4B C4 H4C 109.5 . . ?
O2 C5 C6 107.62(7) . . ?
O2 C5 C7 107.76(7) . . ?
C6 C5 C7 113.74(8) . . ?
O2 C5 H5 109.2 . . ?
C6 C5 H5 109.2 . . ?
C7 C5 H5 109.2 . . ?
C5 C6 H6A 109.5 . . ?
C5 C6 H6B 109.5 . . ?
H6A C6 H6B 109.5 . . ?
C5 C6 H6C 109.5 . . ?
H6A C6 H6C 109.5 . . ?
H6B C6 H6C 109.5 . . ?
C5 C7 H7A 109.5 . . ?
C5 C7 H7B 109.5 . . ?
H7A C7 H7B 109.5 . . ?
C5 C7 H7C 109.5 . . ?
H7A C7 H7C 109.5 . . ?
H7B C7 H7C 109.5 . . ?
N2 C8 C9 113.05(9) . . ?
N2 C8 H8A 109.0 . . ?
C9 C8 H8A 109.0 . . ?
N2 C8 H8B 109.0 . . ?
C9 C8 H8B 109.0 . . ?
H8A C8 H8B 107.8 . . ?
C8 C9 H9A 109.5 . . ?
C8 C9 H9B 109.5 . . ?
H9A C9 H9B 109.5 . . ?
C8 C9 H9C 109.5 . . ?
H9A C9 H9C 109.5 . . ?
H9B C9 H9C 109.5 . . ?
N2 C10 C11 113.01(7) . . ?
N2 C10 H10A 109.0 . . ?
C11 C10 H10A 109.0 . . ?
N2 C10 H10B 109.0 . . ?
C11 C10 H10B 109.0 . . ?
H10A C10 H10B 107.8 . . ?
C10 C11 H11A 109.5 . . ?
C10 C11 H11B 109.5 . . ?
H11A C11 H11B 109.5 . . ?
C10 C11 H11C 109.5 . . ?
H11A C11 H11C 109.5 . . ?
H11B C11 H11C 109.5 . . ?

loop_
_geom_bond_atom_site_label_1
_geom_bond_atom_site_label_2
_geom_bond_distance
_geom_bond_site_symmetry_2
_geom_bond_publ_flag
Ni1 S2 2.2085(2) 2_667 ?
Ni1 S2 2.2085(2) . ?
Ni1 S1 2.2231(2) 2_667 ?
Ni1 S1 2.2231(2) . ?
P1 O1 1.5666(6) . ?
P1 O2 1.5740(6) . ?
P1 N1 1.5877(7) . ?
P1 S1 2.0004(3) . ?
S2 C1 1.7496(8) . ?
N1 C1 1.3225(10) . ?
N2 C1 1.3444(10) . ?
N2 C8 1.4611(11) . ?
N2 C10 1.4652(11) . ?
O1 C2 1.4639(11) . ?
O2 C5 1.4712(10) . ?
C2 C4 1.5043(15) . ?
C2 C3 1.5045(17) . ?
C2 H2 1.0000 . ?
C3 H3A 0.9800 . ?
C3 H3B 0.9800 . ?
C3 H3C 0.9800 . ?
C4 H4A 0.9800 . ?
C4 H4B 0.9800 . ?
C4 H4C 0.9800 . ?
C5 C6 1.5058(13) . ?
C5 C7 1.5077(13) . ?
C5 H5 1.0000 . ?
C6 H6A 0.9800 . ?
C6 H6B 0.9800 . ?
C6 H6C 0.9800 . ?
C7 H7A 0.9800 . ?
C7 H7B 0.9800 . ?
C7 H7C 0.9800 . ?
C8 C9 1.5048(17) . ?
C8 H8A 0.9900 . ?
C8 H8B 0.9900 . ?
C9 H9A 0.9800 . ?
C9 H9B 0.9800 . ?
C9 H9C 0.9800 . ?
C10 C11 1.5122(14) . ?
C10 H10A 0.9900 . ?
C10 H10B 0.9900 . ?
C11 H11A 0.9800 . ?
C11 H11B 0.9800 . ?
C11 H11C 0.9800 . ?

loop_
_geom_torsion_atom_site_label_1
_geom_torsion_atom_site_label_2
_geom_torsion_atom_site_label_3
_geom_torsion_atom_site_label_4
_geom_torsion
_geom_torsion_site_symmetry_1
_geom_torsion_site_symmetry_2
_geom_torsion_site_symmetry_3
_geom_torsion_site_symmetry_4
_geom_torsion_publ_flag
O1 P1 S1 Ni1 -59.54(3) . . . . ?
O2 P1 S1 Ni1 -172.96(2) . . . . ?
N1 P1 S1 Ni1 66.51(3) . . . . ?
S2 Ni1 S1 P1 136.174(11) 2_667 . . . ?
S2 Ni1 S1 P1 -43.826(11) . . . . ?
S1 Ni1 S2 C1 -167.35(3) 2_667 . . . ?
S1 Ni1 S2 C1 12.65(3) . . . . ?
O1 P1 N1 C1 87.58(8) . . . . ?
O2 P1 N1 C1 -161.80(7) . . . . ?
S1 P1 N1 C1 -40.91(8) . . . . ?
O2 P1 O1 C2 68.58(7) . . . . ?
N1 P1 O1 C2 -177.89(7) . . . . ?
S1 P1 O1 C2 -47.85(7) . . . . ?
O1 P1 O2 C5 169.16(6) . . . . ?
N1 P1 O2 C5 54.96(7) . . . . ?
S1 P1 O2 C5 -70.81(6) . . . . ?
P1 N1 C1 N2 171.61(6) . . . . ?
P1 N1 C1 S2 -9.37(11) . . . . ?
C8 N2 C1 N1 -6.77(12) . . . . ?
C10 N2 C1 N1 175.07(8) . . . . ?
C8 N2 C1 S2 174.10(7) . . . . ?
C10 N2 C1 S2 -4.06(11) . . . . ?
Ni1 S2 C1 N1 21.07(9) . . . . ?
Ni1 S2 C1 N2 -159.91(5) . . . . ?
P1 O1 C2 C4 127.16(8) . . . . ?
P1 O1 C2 C3 -110.35(9) . . . . ?
P1 O2 C5 C6 122.81(7) . . . . ?
P1 O2 C5 C7 -114.15(7) . . . . ?
C1 N2 C8 C9 88.69(11) . . . . ?
C10 N2 C8 C9 -93.01(11) . . . . ?
C1 N2 C10 C11 89.20(10) . . . . ?
C8 N2 C10 C11 -89.02(10) . . . . ?
